data_7100017
loop_
_publ_author_name
'Robert H. Morris'
'Xuanhua Chen.'
'Christian Elpelt'
'Rongwei Guo.'
'Datong Song.'

_publ_section_title
;
A Modular Design of Ruthenium Catalysts with Diamine
and Binol-derived Phosphinite Ligands that are Enantiomerically-Matched
for the Effective Asymmetric Transfer Hydrogenation of Simple Ketones
;
_journal_name_full 'Chemical Communications'
_journal_paper_doi 10.1039/b502123e
_journal_year 2005
_chemical_formula_sum 'C78 H77 Cl N2 O2 P2 Ru'
_chemical_formula_weight 1272.87
_space_group_IT_number 4
_symmetry_cell_setting monoclinic
_symmetry_space_group_name_Hall 'P 2yb'
_symmetry_space_group_name_H-M 'P 1 21 1'
_cell_angle_alpha 90.00
_cell_angle_beta 105.44(3)
_cell_angle_gamma 90.00
_cell_formula_units_Z 2
_cell_length_a 11.735(2)
_cell_length_b 17.146(3)
_cell_length_c 17.634(4)
_cell_measurement_temperature 293(2)
_cell_volume 3419.9(12)
_diffrn_ambient_temperature 293(2)
_exptl_crystal_density_diffrn 1.236
_cod_depositor_comments
;
The following automatic conversions were performed:
'_symmetry_cell_setting' value 'Monoclinic' changed to 'monoclinic'
according to '/home/saulius/struct/CIF-dictionaries/cif_core.dic'
dictionary named 'cif_core.dic' version 2.4.1 from 2010-06-29.

Automatic conversion script
Id: cif_fix_enum 1527 2010-12-29 10:47:43Z saulius 
;
_cod_original_sg_symbol_H-M 'P 21'
_cod_database_code 7100017

loop_
_symmetry_equiv_pos_as_xyz
'x, y, z'
'-x, y+1/2, -z'

loop_
_atom_site_label
_atom_site_type_symbol
_atom_site_fract_x
_atom_site_fract_y
_atom_site_fract_z
_atom_site_U_iso_or_equiv
_atom_site_adp_type
_atom_site_occupancy
_atom_site_symmetry_multiplicity
_atom_site_calc_flag
_atom_site_refinement_flags
_atom_site_disorder_assembly
_atom_site_disorder_group
Ru1 Ru -0.77476(4) 0.06782(3) 0.22098(3) 0.04996(15) Uani 1 1 d . . .
P1 P -0.91567(15) 0.15678(11) 0.20113(10) 0.0483(5) Uani 1 1 d . . .
P2 P -0.62346(13) 0.14094(10) 0.28406(9) 0.0472(4) Uani 1 1 d . . .
Cl1 Cl -0.76281(15) 0.05504(13) 0.07823(9) 0.0759(6) Uani 1 1 d . . .
O1 O -0.9676(3) 0.1884(3) 0.2748(2) 0.0514(11) Uani 1 1 d . . .
O2 O -0.6374(3) 0.2147(2) 0.3419(2) 0.0506(10) Uani 1 1 d . . .
N1 N -0.9030(5) -0.0257(3) 0.1766(4) 0.0657(18) Uani 1 1 d . . .
H1B H -0.9527 -0.0286 0.2075 0.079 Uiso 1 1 calc R . .
H1C H -0.9460 -0.0128 0.1279 0.079 Uiso 1 1 calc R . .
N2 N -0.6642(5) -0.0366(3) 0.2339(3) 0.0663(16) Uani 1 1 d . . .
H2C H -0.6341 -0.0408 0.1921 0.080 Uiso 1 1 calc R . .
H2B H -0.6035 -0.0321 0.2773 0.080 Uiso 1 1 calc R . .
C1 C -0.8517(6) -0.1026(4) 0.1732(4) 0.0594(19) Uani 1 1 d . . .
H1A H -0.8325 -0.1071 0.1226 0.071 Uiso 1 1 calc R . .
C2 C -0.9337(7) -0.1683(5) 0.1786(4) 0.068(2) Uani 1 1 d . . .
C3 C -0.9855(8) -0.1709(7) 0.2406(5) 0.114(4) Uani 1 1 d . . .
H3A H -0.9699 -0.1317 0.2783 0.136 Uiso 1 1 calc R . .
C4 C -1.0603(11) -0.2318(10) 0.2465(7) 0.156(6) Uani 1 1 d . . .
H4A H -1.0933 -0.2340 0.2890 0.187 Uiso 1 1 calc R . .
C5 C -1.0852(13) -0.2875(9) 0.1909(10) 0.162(6) Uani 1 1 d . . .
H5A H -1.1378 -0.3270 0.1947 0.194 Uiso 1 1 calc R . .
C6 C -1.0364(11) -0.2880(7) 0.1299(9) 0.130(4) Uani 1 1 d . . .
H6A H -1.0530 -0.3281 0.0931 0.157 Uiso 1 1 calc R . .
C7 C -0.9616(8) -0.2282(5) 0.1230(6) 0.091(3) Uani 1 1 d . . .
H7A H -0.9289 -0.2276 0.0803 0.109 Uiso 1 1 calc R . .
C8 C -0.7329(6) -0.1079(4) 0.2400(4) 0.0632(19) Uani 1 1 d . . .
H8A H -0.7523 -0.1065 0.2907 0.076 Uiso 1 1 calc R . .
C9 C -0.6700(7) -0.1832(5) 0.2354(5) 0.078(2) Uani 1 1 d . . .
C10 C -0.6847(9) -0.2457(6) 0.2816(6) 0.102(3) Uani 1 1 d . . .
H10A H -0.7321 -0.2396 0.3159 0.123 Uiso 1 1 calc R . .
C11 C -0.6331(13) -0.3143(7) 0.2783(9) 0.150(6) Uani 1 1 d . . .
H11A H -0.6417 -0.3543 0.3119 0.181 Uiso 1 1 calc R . .
C12 C -0.5678(15) -0.3261(10) 0.2261(12) 0.176(10) Uani 1 1 d . . .
H12A H -0.5314 -0.3740 0.2242 0.211 Uiso 1 1 calc R . .
C13 C -0.5559(11) -0.2678(10) 0.1767(8) 0.151(6) Uani 1 1 d . . .
H13A H -0.5143 -0.2765 0.1394 0.182 Uiso 1 1 calc R . .
C14 C -0.6066(8) -0.1939(6) 0.1819(6) 0.102(3) Uani 1 1 d . . .
H14A H -0.5968 -0.1533 0.1493 0.123 Uiso 1 1 calc R . .
C15 C -0.7493(7) 0.3274(6) 0.0058(5) 0.104(3) Uani 1 1 d . . .
H15A H -0.7635 0.3752 -0.0235 0.157 Uiso 1 1 calc R . .
H15B H -0.7601 0.2841 -0.0298 0.157 Uiso 1 1 calc R . .
H15C H -0.6698 0.3272 0.0390 0.157 Uiso 1 1 calc R . .
C16 C -1.0858(8) 0.4366(6) 0.1034(5) 0.107(3) Uani 1 1 d . . .
H16A H -1.1314 0.4230 0.1393 0.160 Uiso 1 1 calc R . .
H16B H -1.1374 0.4420 0.0514 0.160 Uiso 1 1 calc R . .
H16C H -1.0454 0.4849 0.1194 0.160 Uiso 1 1 calc R . .
C17 C -0.8358(6) 0.3207(5) 0.0565(4) 0.0654(19) Uani 1 1 d . . .
C18 C -0.9183(7) 0.3784(5) 0.0563(4) 0.074(2) Uani 1 1 d . . .
H18A H -0.9219 0.4216 0.0239 0.089 Uiso 1 1 calc R . .
C19 C -0.9964(7) 0.3731(5) 0.1036(4) 0.065(2) Uani 1 1 d . . .
C20 C -0.9926(6) 0.3079(5) 0.1491(4) 0.0612(19) Uani 1 1 d . . .
H20A H -1.0451 0.3036 0.1801 0.073 Uiso 1 1 calc R . .
C21 C -0.9122(6) 0.2478(4) 0.1504(3) 0.0512(17) Uani 1 1 d . . .
C22 C -0.8330(5) 0.2566(4) 0.1034(4) 0.0582(17) Uani 1 1 d . . .
H22A H -0.7772 0.2178 0.1043 0.070 Uiso 1 1 calc R . .
C23 C -1.3197(8) 0.0001(6) 0.1633(6) 0.115(3) Uani 1 1 d . . .
H23A H -1.3815 -0.0235 0.1229 0.173 Uiso 1 1 calc R . .
H23B H -1.3534 0.0376 0.1915 0.173 Uiso 1 1 calc R . .
H23C H -1.2791 -0.0394 0.1990 0.173 Uiso 1 1 calc R . .
C24 C -1.1976(7) 0.0812(6) -0.0780(4) 0.108(3) Uani 1 1 d . . .
H24A H -1.2691 0.0531 -0.1013 0.161 Uiso 1 1 calc R . .
H24B H -1.1328 0.0573 -0.0929 0.161 Uiso 1 1 calc R . .
H24C H -1.2060 0.1343 -0.0961 0.161 Uiso 1 1 calc R . .
C25 C -1.2347(6) 0.0397(4) 0.1268(5) 0.075(2) Uani 1 1 d . . .
C26 C -1.2483(6) 0.0417(4) 0.0463(5) 0.076(2) Uani 1 1 d . . .
H26A H -1.3126 0.0155 0.0141 0.091 Uiso 1 1 calc R . .
C27 C -1.1736(6) 0.0797(5) 0.0110(4) 0.071(2) Uani 1 1 d . . .
C28 C -1.0758(6) 0.1167(4) 0.0591(4) 0.0648(19) Uani 1 1 d . . .
H28A H -1.0223 0.1418 0.0368 0.078 Uiso 1 1 calc R . .
C29 C -1.0565(5) 0.1169(4) 0.1404(4) 0.0518(16) Uani 1 1 d . . .
C30 C -1.1368(5) 0.0790(5) 0.1725(4) 0.0611(18) Uani 1 1 d . . .
H30A H -1.1246 0.0798 0.2268 0.073 Uiso 1 1 calc R . .
C31 C -0.4556(7) 0.2002(6) 0.0368(4) 0.098(3) Uani 1 1 d . . .
H31A H -0.3896 0.2244 0.0237 0.146 Uiso 1 1 calc R . .
H31B H -0.5273 0.2260 0.0093 0.146 Uiso 1 1 calc R . .
H31C H -0.4596 0.1462 0.0217 0.146 Uiso 1 1 calc R . .
C32 C -0.2208(6) 0.2933(6) 0.3050(5) 0.092(3) Uani 1 1 d . . .
H32A H -0.1701 0.3102 0.2735 0.138 Uiso 1 1 calc R . .
H32B H -0.1781 0.2585 0.3452 0.138 Uiso 1 1 calc R . .
H32C H -0.2467 0.3378 0.3289 0.138 Uiso 1 1 calc R . .
C33 C -0.4404(6) 0.2061(4) 0.1247(4) 0.0626(18) Uani 1 1 d . . .
C34 C -0.3435(6) 0.2428(5) 0.1723(4) 0.073(2) Uani 1 1 d . . .
H34A H -0.2863 0.2628 0.1500 0.088 Uiso 1 1 calc R . .
C35 C -0.3282(6) 0.2511(4) 0.2528(4) 0.0634(19) Uani 1 1 d . . .
C36 C -0.4140(5) 0.2213(4) 0.2851(4) 0.0575(17) Uani 1 1 d . . .
H36A H -0.4065 0.2273 0.3386 0.069 Uiso 1 1 calc R . .
C37 C -0.5128(5) 0.1820(4) 0.2380(4) 0.0495(15) Uani 1 1 d . . .
C38 C -0.5256(6) 0.1753(4) 0.1578(4) 0.0575(17) Uani 1 1 d . . .
H38A H -0.5914 0.1502 0.1261 0.069 Uiso 1 1 calc R . .
C39 C -0.2311(7) -0.0214(6) 0.4171(5) 0.105(3) Uani 1 1 d . . .
H39A H -0.1929 -0.0485 0.4647 0.158 Uiso 1 1 calc R . .
H39B H -0.1819 0.0209 0.4092 0.158 Uiso 1 1 calc R . .
H39C H -0.2440 -0.0567 0.3734 0.158 Uiso 1 1 calc R . .
C40 C -0.5259(8) 0.0260(6) 0.5743(4) 0.100(3) Uani 1 1 d . . .
H40A H -0.4671 -0.0039 0.6111 0.149 Uiso 1 1 calc R . .
H40B H -0.6007 -0.0003 0.5640 0.149 Uiso 1 1 calc R . .
H40C H -0.5325 0.0767 0.5959 0.149 Uiso 1 1 calc R . .
C41 C -0.3489(6) 0.0105(5) 0.4233(4) 0.070(2) Uani 1 1 d . . .
C42 C -0.3853(7) 0.0035(5) 0.4907(4) 0.075(2) Uani 1 1 d . . .
H42A H -0.3373 -0.0233 0.5332 0.089 Uiso 1 1 calc R . .
C43 C -0.4902(7) 0.0347(4) 0.4982(4) 0.070(2) Uani 1 1 d . . .
C44 C -0.5612(5) 0.0763(5) 0.4351(3) 0.0593(16) Uani 1 1 d . . .
H44A H -0.6316 0.0984 0.4393 0.071 Uiso 1 1 calc R . .
C45 C -0.5268(5) 0.0848(4) 0.3656(3) 0.0512(17) Uani 1 1 d . . .
C46 C -0.4208(5) 0.0532(5) 0.3622(4) 0.063(2) Uani 1 1 d . . .
H46A H -0.3961 0.0608 0.3168 0.075 Uiso 1 1 calc R . .
C47 C -0.7950(5) 0.2950(3) 0.3514(3) 0.0430(14) Uani 1 1 d . . .
C48 C -0.7014(5) 0.2831(4) 0.3212(3) 0.0462(15) Uani 1 1 d . . .
C49 C -0.6618(6) 0.3410(4) 0.2771(4) 0.0512(17) Uani 1 1 d . . .
H49A H -0.5994 0.3309 0.2552 0.061 Uiso 1 1 calc R . .
C50 C -0.7162(6) 0.4115(5) 0.2671(4) 0.063(2) Uani 1 1 d . . .
H50A H -0.6898 0.4493 0.2380 0.076 Uiso 1 1 calc R . .
C51 C -0.8098(6) 0.4294(4) 0.2987(4) 0.0554(17) Uani 1 1 d . . .
C52 C -0.8627(6) 0.5044(5) 0.2909(4) 0.0688(19) Uani 1 1 d . . .
H52A H -0.8357 0.5436 0.2637 0.083 Uiso 1 1 calc R . .
C53 C -0.9532(8) 0.5185(5) 0.3236(5) 0.091(3) Uani 1 1 d . . .
H53A H -0.9878 0.5677 0.3182 0.110 Uiso 1 1 calc R . .
C54 C -0.9968(7) 0.4595(5) 0.3663(5) 0.078(2) Uani 1 1 d . . .
H54A H -1.0587 0.4702 0.3884 0.094 Uiso 1 1 calc R . .
C55 C -0.9462(5) 0.3875(4) 0.3739(4) 0.0584(17) Uani 1 1 d . . .
H55A H -0.9751 0.3488 0.4007 0.070 Uiso 1 1 calc R . .
C56 C -0.8515(5) 0.3704(4) 0.3423(3) 0.0480(15) Uani 1 1 d . . .
C57 C -0.8368(5) 0.2320(3) 0.3951(3) 0.0412(14) Uani 1 1 d . . .
C58 C -0.9169(5) 0.1774(4) 0.3545(3) 0.0474(15) Uani 1 1 d . . .
C59 C -0.9593(6) 0.1167(4) 0.3920(4) 0.0668(19) Uani 1 1 d . . .
H59A H -1.0136 0.0811 0.3631 0.080 Uiso 1 1 calc R . .
C60 C -0.9198(6) 0.1104(5) 0.4716(4) 0.075(2) Uani 1 1 d . . .
H60A H -0.9495 0.0708 0.4970 0.090 Uiso 1 1 calc R . .
C61 C -0.8362(6) 0.1614(4) 0.5160(4) 0.0610(18) Uani 1 1 d . . .
C62 C -0.7919(7) 0.1554(5) 0.5998(4) 0.078(2) Uani 1 1 d . . .
H62A H -0.8198 0.1156 0.6260 0.094 Uiso 1 1 calc R . .
C63 C -0.7113(7) 0.2052(6) 0.6417(4) 0.084(2) Uani 1 1 d . . .
H63A H -0.6869 0.2013 0.6963 0.101 Uiso 1 1 calc R . .
C64 C -0.6652(7) 0.2621(6) 0.6039(4) 0.086(3) Uani 1 1 d . . .
H64A H -0.6055 0.2942 0.6329 0.103 Uiso 1 1 calc R . .
C65 C -0.7056(6) 0.2727(5) 0.5233(4) 0.067(2) Uani 1 1 d . . .
H65A H -0.6760 0.3132 0.4992 0.080 Uiso 1 1 calc R . .
C66 C -0.7920(5) 0.2219(4) 0.4778(3) 0.0493(15) Uani 1 1 d . . .
C67 C -1.3237(12) 0.5364(9) 0.2016(8) 0.171(5) Uiso 1 1 d . . .
H67A H -1.2739 0.5665 0.2406 0.205 Uiso 1 1 calc R . .
C68 C -1.4006(10) 0.4733(8) 0.2193(8) 0.142(4) Uiso 1 1 d . . .
H68A H -1.4056 0.4627 0.2701 0.170 Uiso 1 1 calc R . .
C69 C -1.4613(12) 0.4333(9) 0.1571(8) 0.160(5) Uiso 1 1 d . . .
H69A H -1.5122 0.3944 0.1650 0.192 Uiso 1 1 calc R . .
C70 C -1.4536(12) 0.4456(9) 0.0854(8) 0.158(5) Uiso 1 1 d . . .
H70A H -1.4935 0.4123 0.0455 0.190 Uiso 1 1 calc R . .
C71 C -1.3929(11) 0.5018(9) 0.0684(8) 0.153(4) Uiso 1 1 d . . .
H71A H -1.3931 0.5097 0.0162 0.184 Uiso 1 1 calc R . .
C72 C -1.3333(10) 0.5465(8) 0.1201(7) 0.146(4) Uiso 1 1 d . . .
H72A H -1.2936 0.5880 0.1046 0.175 Uiso 1 1 calc R . .
C73 C -0.8740(12) -0.2339(8) 0.4674(7) 0.145(4) Uiso 1 1 d . . .
H73A H -0.9453 -0.2591 0.4644 0.174 Uiso 1 1 calc R . .
C74 C -0.7742(13) -0.2759(10) 0.4810(8) 0.166(5) Uiso 1 1 d . . .
H74A H -0.7800 -0.3298 0.4841 0.199 Uiso 1 1 calc R . .
C75 C -0.6703(13) -0.2458(9) 0.4900(7) 0.160(5) Uiso 1 1 d . . .
H75A H -0.6025 -0.2764 0.5020 0.192 Uiso 1 1 calc R . .
C76 C -0.6653(13) -0.1647(10) 0.4808(8) 0.164(5) Uiso 1 1 d . . .
H76A H -0.5928 -0.1407 0.4851 0.197 Uiso 1 1 calc R . .
C77 C -0.7647(13) -0.1211(9) 0.4658(7) 0.154(5) Uiso 1 1 d . . .
H77A H -0.7585 -0.0673 0.4610 0.184 Uiso 1 1 calc R . .
C78 C -0.8730(12) -0.1528(9) 0.4575(7) 0.152(4) Uiso 1 1 d . . .
H78A H -0.9417 -0.1229 0.4461 0.182 Uiso 1 1 calc R . .
H1RU H -0.793(3) 0.050(3) 0.311(2) 0.034(12) Uiso 1 1 d . . .

loop_
_atom_site_aniso_label
_atom_site_aniso_U_11
_atom_site_aniso_U_22
_atom_site_aniso_U_33
_atom_site_aniso_U_23
_atom_site_aniso_U_13
_atom_site_aniso_U_12
Ru1 0.0446(2) 0.0486(3) 0.0547(3) 0.0012(3) 0.00965(18) -0.0006(3)
P1 0.0429(9) 0.0488(12) 0.0496(10) 0.0016(8) 0.0062(8) -0.0027(8)
P2 0.0416(9) 0.0485(11) 0.0502(9) 0.0004(8) 0.0099(7) 0.0013(7)
Cl1 0.0833(11) 0.0829(17) 0.0612(9) -0.0135(11) 0.0185(8) -0.0123(12)
O1 0.048(2) 0.059(3) 0.044(2) -0.006(2) 0.0067(18) -0.002(2)
O2 0.049(2) 0.047(3) 0.058(2) -0.004(2) 0.0179(19) 0.005(2)
N1 0.047(3) 0.048(4) 0.093(5) -0.013(3) 0.003(3) -0.003(3)
N2 0.062(4) 0.061(4) 0.075(4) 0.004(3) 0.016(3) 0.001(3)
C1 0.058(4) 0.053(5) 0.070(5) 0.000(4) 0.021(4) 0.001(4)
C2 0.082(5) 0.054(5) 0.065(5) 0.002(4) 0.012(4) -0.009(4)
C3 0.118(8) 0.137(10) 0.091(6) -0.010(6) 0.037(6) -0.061(7)
C4 0.158(11) 0.207(16) 0.110(9) 0.000(10) 0.047(8) -0.089(11)
C5 0.172(13) 0.143(13) 0.146(12) 0.036(11) -0.002(10) -0.078(10)
C6 0.140(10) 0.068(7) 0.150(11) 0.005(7) -0.019(8) -0.030(7)
C7 0.095(7) 0.057(6) 0.109(7) 0.005(5) 0.007(6) -0.002(5)
C8 0.074(5) 0.053(5) 0.063(4) 0.006(4) 0.018(4) -0.002(4)
C9 0.072(5) 0.068(6) 0.077(5) -0.013(5) -0.008(4) 0.012(5)
C10 0.107(7) 0.055(7) 0.122(8) 0.016(6) -0.010(6) 0.005(6)
C11 0.160(13) 0.059(8) 0.175(14) -0.010(8) -0.056(10) 0.015(8)
C12 0.139(12) 0.103(11) 0.207(19) -0.075(12) -0.090(12) 0.068(10)
C13 0.130(9) 0.155(14) 0.135(11) -0.073(10) -0.025(8) 0.064(10)
C14 0.099(7) 0.091(8) 0.106(7) -0.018(6) 0.009(6) 0.035(6)
C15 0.105(7) 0.120(9) 0.103(6) 0.032(6) 0.052(5) -0.010(6)
C16 0.125(8) 0.097(8) 0.098(7) 0.027(6) 0.027(6) 0.045(7)
C17 0.069(5) 0.064(5) 0.063(4) 0.006(4) 0.016(4) -0.004(4)
C18 0.098(6) 0.057(5) 0.057(4) 0.008(4) 0.003(4) -0.006(5)
C19 0.082(5) 0.053(5) 0.050(4) 0.004(4) 0.003(4) 0.008(4)
C20 0.064(5) 0.063(5) 0.052(4) -0.001(4) 0.006(3) 0.014(4)
C21 0.052(4) 0.052(4) 0.044(4) 0.001(3) 0.002(3) 0.002(3)
C22 0.053(4) 0.056(5) 0.066(4) 0.004(4) 0.018(3) -0.002(3)
C23 0.086(6) 0.123(9) 0.152(8) -0.034(7) 0.059(6) -0.042(6)
C24 0.123(6) 0.104(8) 0.068(4) -0.008(6) -0.023(4) -0.013(7)
C25 0.047(4) 0.078(6) 0.097(6) -0.024(4) 0.016(4) -0.009(3)
C26 0.051(4) 0.069(6) 0.094(6) -0.033(4) -0.004(4) -0.007(4)
C27 0.074(4) 0.059(5) 0.066(4) -0.004(4) -0.003(4) 0.002(4)
C28 0.059(4) 0.068(5) 0.057(4) 0.000(4) -0.003(3) 0.004(4)
C29 0.041(3) 0.046(4) 0.066(4) -0.008(3) 0.010(3) -0.005(3)
C30 0.049(3) 0.065(5) 0.069(4) -0.021(4) 0.015(3) -0.002(4)
C31 0.104(6) 0.135(9) 0.064(5) 0.008(5) 0.041(4) 0.006(6)
C32 0.063(5) 0.111(8) 0.102(6) -0.019(5) 0.021(4) -0.028(5)
C33 0.061(4) 0.070(5) 0.061(4) 0.004(4) 0.023(4) 0.010(4)
C34 0.067(5) 0.085(6) 0.077(5) 0.008(4) 0.035(4) -0.001(4)
C35 0.052(4) 0.073(5) 0.065(4) 0.003(4) 0.016(3) -0.011(4)
C36 0.051(4) 0.064(5) 0.058(4) 0.002(3) 0.017(3) 0.002(3)
C37 0.040(3) 0.052(4) 0.056(4) -0.001(3) 0.013(3) 0.001(3)
C38 0.055(4) 0.069(5) 0.051(4) -0.003(3) 0.018(3) -0.004(3)
C39 0.071(5) 0.110(8) 0.138(8) 0.051(6) 0.032(5) 0.036(5)
C40 0.128(7) 0.111(8) 0.054(4) 0.011(4) 0.014(4) 0.017(6)
C41 0.054(4) 0.067(5) 0.079(5) 0.014(4) 0.000(4) 0.007(4)
C42 0.077(5) 0.063(5) 0.074(5) 0.025(4) 0.002(4) 0.006(4)
C43 0.079(5) 0.071(5) 0.054(4) 0.015(3) 0.005(4) 0.015(4)
C44 0.064(3) 0.058(5) 0.054(3) 0.005(4) 0.012(3) 0.005(4)
C45 0.046(3) 0.048(5) 0.057(3) 0.004(3) 0.008(3) -0.004(3)
C46 0.054(4) 0.070(6) 0.063(4) 0.009(4) 0.015(3) 0.008(4)
C47 0.048(3) 0.037(4) 0.040(3) 0.000(3) 0.004(3) -0.007(3)
C48 0.044(3) 0.050(4) 0.043(3) -0.001(3) 0.007(3) 0.000(3)
C49 0.049(4) 0.047(5) 0.057(4) 0.008(4) 0.014(3) 0.001(4)
C50 0.068(5) 0.061(6) 0.060(4) 0.013(4) 0.018(4) -0.005(4)
C51 0.053(4) 0.050(4) 0.059(4) -0.004(3) 0.008(3) -0.003(3)
C52 0.074(5) 0.052(5) 0.078(5) 0.005(4) 0.018(4) 0.004(4)
C53 0.099(6) 0.063(6) 0.102(6) 0.002(5) 0.008(5) 0.023(5)
C54 0.070(5) 0.069(6) 0.096(6) -0.002(5) 0.023(4) 0.022(4)
C55 0.053(4) 0.061(5) 0.061(4) -0.009(3) 0.014(3) 0.001(4)
C56 0.042(3) 0.050(4) 0.046(3) -0.005(3) 0.003(3) -0.006(3)
C57 0.042(3) 0.042(4) 0.041(3) 0.000(3) 0.012(3) -0.007(3)
C58 0.045(3) 0.048(4) 0.051(4) 0.004(3) 0.015(3) -0.001(3)
C59 0.068(4) 0.063(5) 0.073(5) 0.004(4) 0.025(4) -0.018(4)
C60 0.080(5) 0.078(6) 0.071(5) 0.017(4) 0.024(4) -0.023(4)
C61 0.064(4) 0.072(5) 0.052(4) 0.005(4) 0.024(3) -0.001(4)
C62 0.088(5) 0.092(7) 0.054(4) 0.015(4) 0.017(4) 0.007(5)
C63 0.082(5) 0.120(8) 0.051(4) 0.008(5) 0.019(4) 0.005(5)
C64 0.080(5) 0.118(8) 0.050(4) -0.002(5) 0.003(4) 0.001(5)
C65 0.060(4) 0.073(5) 0.064(5) -0.007(4) 0.011(4) -0.002(4)
C66 0.053(4) 0.044(4) 0.052(4) -0.004(3) 0.015(3) -0.001(3)

loop_
_geom_bond_atom_site_label_1
_geom_bond_atom_site_label_2
_geom_bond_distance
_geom_bond_site_symmetry_2
_geom_bond_publ_flag
Ru1 N2 2.187(6) . ?
Ru1 N1 2.196(6) . ?
Ru1 P1 2.2080(19) . ?
Ru1 P2 2.2159(17) . ?
Ru1 Cl1 2.5674(17) . ?
P1 O1 1.666(4) . ?
P1 C21 1.805(7) . ?
P1 C29 1.845(6) . ?
P2 O2 1.660(4) . ?
P2 C37 1.844(6) . ?
P2 C45 1.848(6) . ?
O1 C58 1.386(7) . ?
O2 C48 1.388(7) . ?
N1 C1 1.457(8) . ?
N2 C8 1.484(8) . ?
C1 C2 1.500(10) . ?
C1 C8 1.569(9) . ?
C2 C3 1.385(11) . ?
C2 C7 1.399(11) . ?
C3 C4 1.386(15) . ?
C4 C5 1.345(18) . ?
C5 C6 1.346(17) . ?
C6 C7 1.377(14) . ?
C8 C9 1.500(11) . ?
C9 C14 1.361(12) . ?
C9 C10 1.384(12) . ?
C10 C11 1.330(15) . ?
C11 C12 1.36(2) . ?
C12 C13 1.36(2) . ?
C13 C14 1.412(15) . ?
C15 C17 1.525(9) . ?
C16 C19 1.510(11) . ?
C17 C22 1.371(9) . ?
C17 C18 1.383(10) . ?
C18 C19 1.396(10) . ?
C19 C20 1.371(10) . ?
C20 C21 1.393(9) . ?
C21 C22 1.408(9) . ?
C23 C25 1.487(10) . ?
C24 C27 1.519(9) . ?
C25 C26 1.386(10) . ?
C25 C30 1.390(9) . ?
C26 C27 1.368(10) . ?
C27 C28 1.387(9) . ?
C28 C29 1.390(9) . ?
C29 C30 1.384(9) . ?
C31 C33 1.516(9) . ?
C32 C35 1.530(9) . ?
C33 C34 1.373(10) . ?
C33 C38 1.390(9) . ?
C34 C35 1.390(9) . ?
C35 C36 1.380(8) . ?
C36 C37 1.405(8) . ?
C37 C38 1.386(8) . ?
C39 C41 1.517(10) . ?
C40 C43 1.515(10) . ?
C41 C42 1.371(10) . ?
C41 C46 1.388(9) . ?
C42 C43 1.380(10) . ?
C43 C44 1.396(9) . ?
C44 C45 1.395(8) . ?
C45 C46 1.372(8) . ?
C47 C48 1.358(8) . ?
C47 C56 1.442(8) . ?
C47 C57 1.484(8) . ?
C48 C49 1.413(9) . ?
C49 C50 1.356(9) . ?
C50 C51 1.392(9) . ?
C51 C52 1.419(10) . ?
C51 C56 1.433(9) . ?
C52 C53 1.358(10) . ?
C53 C54 1.434(11) . ?
C54 C55 1.360(10) . ?
C55 C56 1.400(8) . ?
C57 C58 1.384(8) . ?
C57 C66 1.424(8) . ?
C58 C59 1.395(9) . ?
C59 C60 1.361(9) . ?
C60 C61 1.390(9) . ?
C61 C66 1.408(9) . ?
C61 C62 1.435(9) . ?
C62 C63 1.341(11) . ?
C63 C64 1.372(11) . ?
C64 C65 1.384(9) . ?
C65 C66 1.412(9) . ?
C67 C72 1.422(15) . ?
C67 C68 1.495(16) . ?
C68 C69 1.328(15) . ?
C69 C70 1.309(16) . ?
C70 C71 1.281(16) . ?
C71 C72 1.253(15) . ?
C73 C74 1.341(16) . ?
C73 C78 1.402(16) . ?
C74 C75 1.293(16) . ?
C75 C76 1.403(18) . ?
C76 C77 1.351(17) . ?
C77 C78 1.354(16) . ?
